data_4303183
loop_
_publ_author_name
'Victoria L. Blair'
'William Clegg'
'Robert E. Mulvey'
'Luca Russo'

_publ_section_title
;
Alkali-Metal-Mediated Manganation(II) of Naphthalenes: Constructing
Metalla-Anthracene and Metalla-Phenanthrene Structures
;
_journal_name_full 'Inorganic Chemistry'
_journal_page_first 8863
_journal_page_last 8870
_journal_paper_doi 10.1021/ic901068w
_journal_volume 48
_journal_year 2009
_chemical_formula_moiety 'C34 H59 Mn N4 Na'
_chemical_formula_sum 'C34 H59 Mn N4 Na'
_chemical_formula_weight 601.78
_chemical_name_systematic
;
 ?
;
_space_group_IT_number 61
_symmetry_cell_setting orthorhombic
_symmetry_space_group_name_Hall '-P 2ac 2ab'
_symmetry_space_group_name_H-M 'P b c a'
_atom_sites_solution_hydrogens geom
_atom_sites_solution_primary direct
_atom_sites_solution_secondary difmap
_audit_creation_method SHELXL-97
_cell_angle_alpha 90.00
_cell_angle_beta 90.00
_cell_angle_gamma 90.00
_cell_formula_units_Z 8
_cell_length_a 11.432(4)
_cell_length_b 19.935(7)
_cell_length_c 30.932(10)
_cell_measurement_reflns_used 999
_cell_measurement_temperature 150(2)
_cell_measurement_theta_max 27.5
_cell_measurement_theta_min 2.5
_cell_volume 7049(4)
_computing_cell_refinement 'Bruker SAINT'
_computing_data_collection 'Bruker SMART'
_computing_data_reduction 'Bruker SAINT'
_computing_molecular_graphics 'Bruker SHELXTL'
_computing_publication_material 'Bruker SHELXTL and local programs'
_computing_structure_refinement 'Bruker SHELXTL'
_computing_structure_solution 'Bruker SHELXTL'
_diffrn_ambient_temperature 150(2)
_diffrn_measured_fraction_theta_full 0.987
_diffrn_measured_fraction_theta_max 0.987
_diffrn_measurement_device_type 'Bruker SMART 1K CCD diffractometer'
_diffrn_measurement_method 'thin-slice \w scans'
_diffrn_radiation_monochromator graphite
_diffrn_radiation_source 'fine-focus sealed tube'
_diffrn_radiation_type MoK\a
_diffrn_radiation_wavelength 0.71073
_diffrn_reflns_av_R_equivalents 0.0553
_diffrn_reflns_av_sigmaI/netI 0.0338
_diffrn_reflns_limit_h_max 13
_diffrn_reflns_limit_h_min -13
_diffrn_reflns_limit_k_max 23
_diffrn_reflns_limit_k_min -23
_diffrn_reflns_limit_l_max 36
_diffrn_reflns_limit_l_min -36
_diffrn_reflns_number 48024
_diffrn_reflns_theta_full 25.00
_diffrn_reflns_theta_max 25.00
_diffrn_reflns_theta_min 5.69
_diffrn_standards_number 0
_exptl_absorpt_coefficient_mu 0.413
_exptl_absorpt_correction_T_max 0.929
_exptl_absorpt_correction_T_min 0.852
_exptl_absorpt_correction_type multi-scan
_exptl_absorpt_process_details SADABS
_exptl_crystal_colour red
_exptl_crystal_density_diffrn 1.134
_exptl_crystal_density_method 'not measured'
_exptl_crystal_description block
_exptl_crystal_F_000 2616
_exptl_crystal_size_max 0.40
_exptl_crystal_size_mid 0.25
_exptl_crystal_size_min 0.18
_refine_diff_density_max 0.860
_refine_diff_density_min -0.773
_refine_diff_density_rms 0.063
_refine_ls_extinction_method none
_refine_ls_goodness_of_fit_ref 1.027
_refine_ls_hydrogen_treatment constr
_refine_ls_matrix_type full
_refine_ls_number_parameters 452
_refine_ls_number_reflns 6130
_refine_ls_number_restraints 1120
_refine_ls_restrained_S_all 1.047
_refine_ls_R_factor_all 0.1196
_refine_ls_R_factor_gt 0.0786
_refine_ls_shift/su_max 0.000
_refine_ls_shift/su_mean 0.000
_refine_ls_structure_factor_coef Fsqd
_refine_ls_weighting_details 'calc w=1/[\s^2^(Fo^2^)+(0.0985P)^2^+15.1916P] where P=(Fo^2^+2Fc^2^)/3'
_refine_ls_weighting_scheme calc
_refine_ls_wR_factor_gt 0.1990
_refine_ls_wR_factor_ref 0.2380
_reflns_number_gt 4007
_reflns_number_total 6130
_reflns_threshold_expression I>2\s(I)
_cod_data_source_file ic901068w_si_001_1.cif
_cod_data_source_block rem390_compound3
_cod_database_code 4303183

loop_
_symmetry_equiv_pos_as_xyz
'x, y, z'
'-x+1/2, -y, z+1/2'
'-x, y+1/2, -z+1/2'
'x+1/2, -y+1/2, -z'
'-x, -y, -z'
'x-1/2, y, -z-1/2'
'x, -y-1/2, z-1/2'
'-x-1/2, y-1/2, z'

loop_
_atom_site_label
_atom_site_type_symbol
_atom_site_fract_x
_atom_site_fract_y
_atom_site_fract_z
_atom_site_U_iso_or_equiv
_atom_site_adp_type
_atom_site_occupancy
_atom_site_symmetry_multiplicity
_atom_site_calc_flag
_atom_site_refinement_flags
_atom_site_disorder_assembly
_atom_site_disorder_group
Mn Mn 0.03763(6) 0.09267(3) 0.14304(3) 0.0563(3) Uani 1 1 d U . .
Na Na 0.22802(13) -0.00543(8) 0.10327(5) 0.0439(4) Uani 1 1 d U A .
C1 C -0.0301(6) 0.2065(3) 0.2024(2) 0.100(2) Uani 1 1 d U . .
C2 C -0.0729(8) 0.2786(3) 0.1998(3) 0.114(2) Uani 1 1 d U A .
H2A H -0.0500 0.3030 0.2264 0.137 Uiso 1 1 calc R . .
H2B H -0.0362 0.3013 0.1748 0.137 Uiso 1 1 calc R . .
C3 C -0.2037(7) 0.2801(4) 0.1950(2) 0.108(2) Uani 1 1 d U . .
H3A H -0.2411 0.2600 0.2208 0.130 Uiso 1 1 calc R A .
H3B H -0.2311 0.3270 0.1923 0.130 Uiso 1 1 calc R . .
C4 C -0.2361(9) 0.2412(4) 0.1555(3) 0.130(3) Uani 1 1 d U A .
H4A H -0.2045 0.2644 0.1297 0.156 Uiso 1 1 calc R . .
H4B H -0.3224 0.2403 0.1528 0.156 Uiso 1 1 calc R . .
C5 C -0.1903(6) 0.1690(3) 0.1560(2) 0.0845(17) Uani 1 1 d U . .
C6 C 0.1078(7) 0.2143(6) 0.1946(4) 0.183(5) Uani 1 1 d U A .
H6A H 0.1478 0.1732 0.2038 0.275 Uiso 1 1 calc R . .
H6B H 0.1372 0.2524 0.2114 0.275 Uiso 1 1 calc R . .
H6C H 0.1227 0.2221 0.1638 0.275 Uiso 1 1 calc R . .
C7 C -0.0458(11) 0.1793(5) 0.2467(3) 0.150(4) Uani 1 1 d U A .
H7A H -0.1290 0.1706 0.2519 0.225 Uiso 1 1 calc R . .
H7B H -0.0169 0.2119 0.2679 0.225 Uiso 1 1 calc R . .
H7C H -0.0018 0.1373 0.2496 0.225 Uiso 1 1 calc R . .
C8 C -0.2701(7) 0.1256(5) 0.1874(3) 0.134(3) Uani 1 1 d U A .
H8A H -0.2454 0.0786 0.1862 0.201 Uiso 1 1 calc R . .
H8B H -0.3520 0.1292 0.1783 0.201 Uiso 1 1 calc R . .
H8C H -0.2622 0.1424 0.2170 0.201 Uiso 1 1 calc R . .
C9 C -0.2064(7) 0.1395(4) 0.1115(2) 0.103(2) Uani 1 1 d U A .
H9A H -0.1533 0.1618 0.0912 0.155 Uiso 1 1 calc R . .
H9B H -0.2874 0.1462 0.1020 0.155 Uiso 1 1 calc R . .
H9C H -0.1889 0.0914 0.1122 0.155 Uiso 1 1 calc R . .
C10 C 0.1553(5) 0.1225(3) 0.08610(17) 0.0565(16) Uani 0.625(5) 1 d PGDU A 1
C11 C 0.2646(5) 0.1492(3) 0.09570(16) 0.0623(16) Uani 0.625(5) 1 d PGDU A 1
H11 H 0.2924 0.1489 0.1246 0.075 Uiso 0.625(5) 1 calc PR A 1
C12 C 0.3332(4) 0.1762(3) 0.0629(2) 0.0729(18) Uani 0.625(5) 1 d PGDU A 1
C17 C 0.2925(5) 0.1766(3) 0.02060(18) 0.0746(18) Uani 0.625(5) 1 d PGDU A 1
C18 C 0.1832(6) 0.1500(3) 0.01101(15) 0.0809(19) Uani 0.625(5) 1 d PGDU A 1
H18 H 0.1554 0.1503 -0.0179 0.097 Uiso 0.625(5) 1 calc PR A 1
C19 C 0.1146(4) 0.1229(3) 0.04376(19) 0.0724(19) Uani 0.625(5) 1 d PGDU A 1
H19 H 0.0399 0.1047 0.0372 0.087 Uiso 0.625(5) 1 calc PR A 1
C13 C 0.4456(9) 0.2040(5) 0.0704(4) 0.0813(19) Uani 0.625(5) 1 d PDU A 1
H13 H 0.4749 0.2041 0.0991 0.098 Uiso 0.625(5) 1 calc PR A 1
C14 C 0.5114(11) 0.2297(5) 0.0397(4) 0.091(2) Uani 0.625(5) 1 d PDU A 1
H14 H 0.5864 0.2469 0.0470 0.109 Uiso 0.625(5) 1 calc PR A 1
C15 C 0.4759(10) 0.2324(5) -0.0017(4) 0.087(2) Uani 0.625(5) 1 d PDU A 1
H15 H 0.5250 0.2520 -0.0230 0.104 Uiso 0.625(5) 1 calc PR A 1
C16 C 0.3716(11) 0.2074(6) -0.0130(4) 0.087(2) Uani 0.625(5) 1 d PDU A 1
H16 H 0.3472 0.2091 -0.0424 0.105 Uiso 0.625(5) 1 calc PR A 1
C10A C 0.1836(12) 0.1291(7) 0.1056(4) 0.058(2) Uani 0.375(5) 1 d PDU A 2
C11A C 0.1766(13) 0.1300(7) 0.0599(4) 0.0678(19) Uani 0.375(5) 1 d PDU A 2
H11A H 0.1134 0.1072 0.0464 0.081 Uiso 0.375(5) 1 calc PR A 2
C12A C 0.2571(13) 0.1622(8) 0.0341(4) 0.077(2) Uani 0.375(5) 1 d PDU A 2
C13A C 0.2474(15) 0.1656(8) -0.0112(5) 0.085(2) Uani 0.375(5) 1 d PDU A 2
H13A H 0.1831 0.1438 -0.0246 0.102 Uiso 0.375(5) 1 calc PR A 2
C14A C 0.3225(16) 0.1974(9) -0.0357(6) 0.088(3) Uani 0.375(5) 1 d PDU A 2
H14A H 0.3053 0.2010 -0.0657 0.106 Uiso 0.375(5) 1 calc PR A 2
C15A C 0.4224(17) 0.2255(10) -0.0213(5) 0.085(3) Uani 0.375(5) 1 d PDU A 2
H15A H 0.4776 0.2452 -0.0404 0.102 Uiso 0.375(5) 1 calc PR A 2
C16A C 0.4392(16) 0.2238(9) 0.0217(6) 0.085(2) Uani 0.375(5) 1 d PDU A 2
H16A H 0.5069 0.2447 0.0334 0.102 Uiso 0.375(5) 1 calc PR A 2
C17A C 0.3554(14) 0.1904(8) 0.0516(4) 0.074(2) Uani 0.375(5) 1 d PDU A 2
C18A C 0.3710(13) 0.1903(7) 0.0968(4) 0.077(2) Uani 0.375(5) 1 d PDU A 2
H18A H 0.4394 0.2094 0.1092 0.092 Uiso 0.375(5) 1 calc PR A 2
C19A C 0.2871(12) 0.1624(7) 0.1227(5) 0.068(2) Uani 0.375(5) 1 d PDU A 2
H19A H 0.2968 0.1648 0.1531 0.081 Uiso 0.375(5) 1 calc PR A 2
C20 C 0.1078(5) -0.0335(3) 0.19448(16) 0.0683(14) Uani 1 1 d U . .
C21 C 0.1509(6) -0.1066(3) 0.19130(18) 0.0748(15) Uani 1 1 d U A .
H21A H 0.2214 -0.1080 0.1728 0.090 Uiso 1 1 calc R . .
H21B H 0.1738 -0.1222 0.2205 0.090 Uiso 1 1 calc R . .
C22 C 0.0615(6) -0.1539(3) 0.1733(2) 0.0906(19) Uani 1 1 d U . .
H22A H -0.0059 -0.1571 0.1933 0.109 Uiso 1 1 calc R A .
H22B H 0.0960 -0.1992 0.1701 0.109 Uiso 1 1 calc R . .
C23 C 0.0211(6) -0.1286(3) 0.1300(3) 0.0901(19) Uani 1 1 d U A .
H23A H -0.0415 -0.1584 0.1191 0.108 Uiso 1 1 calc R . .
H23B H 0.0872 -0.1308 0.1094 0.108 Uiso 1 1 calc R . .
C24 C -0.0251(4) -0.0564(3) 0.1314(2) 0.0790(16) Uani 1 1 d U . .
C26 C 0.0204(9) -0.0282(4) 0.2325(2) 0.130(3) Uani 1 1 d U A .
H26A H -0.0194 0.0153 0.2313 0.195 Uiso 1 1 calc R . .
H26B H 0.0628 -0.0322 0.2599 0.195 Uiso 1 1 calc R . .
H26C H -0.0374 -0.0643 0.2303 0.195 Uiso 1 1 calc R . .
C25 C -0.0387(6) -0.0323(3) 0.0847(3) 0.104(2) Uani 1 1 d U A .
H25A H -0.0769 0.0117 0.0845 0.155 Uiso 1 1 calc R . .
H25B H -0.0866 -0.0645 0.0686 0.155 Uiso 1 1 calc R . .
H25C H 0.0386 -0.0288 0.0712 0.155 Uiso 1 1 calc R . .
C27 C 0.2100(7) 0.0128(3) 0.20488(18) 0.0920(19) Uani 1 1 d U A .
H27A H 0.2678 0.0105 0.1815 0.138 Uiso 1 1 calc R . .
H27B H 0.2463 -0.0013 0.2321 0.138 Uiso 1 1 calc R . .
H27C H 0.1815 0.0590 0.2077 0.138 Uiso 1 1 calc R . .
C28 C -0.1486(6) -0.0571(4) 0.1524(4) 0.159(4) Uani 1 1 d U A .
H28A H -0.1438 -0.0770 0.1813 0.238 Uiso 1 1 calc R . .
H28B H -0.2019 -0.0837 0.1345 0.238 Uiso 1 1 calc R . .
H28C H -0.1782 -0.0111 0.1547 0.238 Uiso 1 1 calc R . .
C29 C 0.2455(9) -0.0253(5) -0.0003(2) 0.135(3) Uani 1 1 d U A .
H29A H 0.2671 -0.0469 -0.0276 0.203 Uiso 1 1 calc R . .
H29B H 0.2847 0.0183 0.0019 0.203 Uiso 1 1 calc R . .
H29C H 0.1605 -0.0188 0.0006 0.203 Uiso 1 1 calc R . .
C30 C 0.2375(8) -0.1347(4) 0.0301(3) 0.125(3) Uani 1 1 d U A .
H30A H 0.2714 -0.1538 0.0037 0.187 Uiso 1 1 calc R . .
H30B H 0.1521 -0.1328 0.0272 0.187 Uiso 1 1 calc R . .
H30C H 0.2582 -0.1628 0.0549 0.187 Uiso 1 1 calc R . .
C31 C 0.4087(6) -0.0704(4) 0.0370(2) 0.0953(18) Uani 1 1 d U A .
H31A H 0.4315 -0.1141 0.0245 0.114 Uiso 1 1 calc R . .
H31B H 0.4352 -0.0356 0.0164 0.114 Uiso 1 1 calc R . .
C32 C 0.4701(7) -0.0630(6) 0.0707(3) 0.128(2) Uani 1 1 d U A .
H32A H 0.5443 -0.0428 0.0605 0.153 Uiso 1 1 calc R . .
H32B H 0.4900 -0.1090 0.0801 0.153 Uiso 1 1 calc R . .
C33 C 0.5047(7) 0.0301(5) 0.1153(4) 0.154(3) Uani 1 1 d U A .
H33A H 0.5877 0.0202 0.1107 0.230 Uiso 1 1 calc R . .
H33B H 0.4935 0.0477 0.1447 0.230 Uiso 1 1 calc R . .
H33C H 0.4788 0.0637 0.0942 0.230 Uiso 1 1 calc R . .
C34 C 0.4730(7) -0.0746(5) 0.1431(3) 0.130(3) Uani 1 1 d U A .
H34A H 0.4336 -0.1174 0.1375 0.195 Uiso 1 1 calc R . .
H34B H 0.4493 -0.0576 0.1715 0.195 Uiso 1 1 calc R . .
H34C H 0.5579 -0.0814 0.1427 0.195 Uiso 1 1 calc R . .
N1 N -0.0684(4) 0.1642(2) 0.16718(14) 0.0616(10) Uani 1 1 d U A .
N2 N 0.0602(3) -0.01137(18) 0.15231(13) 0.0522(9) Uani 1 1 d U A .
N3 N 0.2820(5) -0.0686(2) 0.03644(13) 0.0721(12) Uani 1 1 d U . .
N4 N 0.4410(4) -0.0269(3) 0.11034(16) 0.0725(12) Uani 1 1 d U . .

loop_
_atom_site_aniso_label
_atom_site_aniso_U_11
_atom_site_aniso_U_22
_atom_site_aniso_U_33
_atom_site_aniso_U_23
_atom_site_aniso_U_13
_atom_site_aniso_U_12
Mn 0.0490(4) 0.0415(4) 0.0784(6) 0.0013(3) 0.0116(4) 0.0033(3)
Na 0.0424(9) 0.0466(9) 0.0427(8) -0.0012(7) 0.0019(7) 0.0022(7)
C1 0.107(5) 0.080(4) 0.114(5) -0.043(3) -0.030(4) 0.034(4)
C2 0.144(6) 0.067(4) 0.131(6) -0.036(4) -0.011(5) 0.018(4)
C3 0.142(6) 0.083(4) 0.100(5) -0.020(4) -0.025(4) 0.068(4)
C4 0.156(7) 0.120(5) 0.114(5) -0.037(4) -0.059(5) 0.089(5)
C5 0.080(4) 0.090(4) 0.083(4) -0.019(3) -0.013(3) 0.036(3)
C6 0.088(5) 0.181(9) 0.280(12) -0.149(9) -0.042(6) 0.009(5)
C7 0.244(10) 0.121(6) 0.084(4) -0.033(4) -0.068(5) 0.065(7)
C8 0.099(5) 0.160(7) 0.143(6) -0.046(6) 0.049(5) -0.025(5)
C9 0.114(5) 0.107(5) 0.089(4) -0.030(4) -0.042(4) 0.045(4)
C10 0.063(3) 0.044(3) 0.063(4) 0.005(3) 0.003(3) 0.003(3)
C11 0.065(3) 0.050(3) 0.072(3) 0.001(3) 0.011(3) 0.001(3)
C12 0.079(3) 0.052(3) 0.089(4) 0.003(3) 0.021(3) 0.006(3)
C17 0.089(4) 0.049(3) 0.086(4) 0.005(3) 0.024(3) 0.011(3)
C18 0.097(4) 0.070(4) 0.076(4) 0.005(3) 0.011(3) 0.003(3)
C19 0.082(4) 0.068(4) 0.067(4) 0.005(3) -0.003(3) -0.003(4)
C13 0.084(4) 0.059(3) 0.100(4) -0.001(3) 0.025(3) 0.000(3)
C14 0.094(5) 0.063(4) 0.114(5) 0.005(4) 0.026(4) -0.002(4)
C15 0.094(4) 0.063(4) 0.104(4) 0.002(4) 0.032(4) 0.003(4)
C16 0.096(4) 0.065(4) 0.101(4) 0.006(4) 0.023(3) 0.011(3)
C10A 0.068(4) 0.045(3) 0.062(4) 0.004(4) 0.008(4) 0.004(3)
C11A 0.078(4) 0.058(3) 0.067(4) 0.007(3) 0.005(3) 0.004(3)
C12A 0.089(4) 0.058(4) 0.083(4) 0.007(4) 0.017(3) 0.010(4)
C13A 0.097(4) 0.069(4) 0.089(4) 0.008(4) 0.015(4) 0.010(4)
C14A 0.100(5) 0.072(5) 0.092(5) 0.010(5) 0.015(4) 0.015(5)
C15A 0.093(5) 0.066(5) 0.097(5) 0.008(5) 0.025(5) 0.012(4)
C16A 0.093(4) 0.063(4) 0.100(4) 0.003(4) 0.022(4) 0.007(4)
C17A 0.081(4) 0.052(4) 0.088(4) 0.003(4) 0.022(3) 0.011(4)
C18A 0.080(4) 0.060(4) 0.091(4) -0.004(4) 0.016(4) -0.003(4)
C19A 0.072(5) 0.058(4) 0.073(5) -0.008(4) 0.009(4) -0.008(4)
C20 0.091(4) 0.063(3) 0.051(3) 0.009(2) 0.024(2) 0.011(3)
C21 0.090(4) 0.069(3) 0.065(3) 0.022(3) 0.018(3) 0.019(3)
C22 0.097(4) 0.048(3) 0.126(5) 0.021(3) 0.033(4) 0.011(3)
C23 0.076(4) 0.044(3) 0.151(6) 0.003(3) -0.018(4) -0.008(3)
C24 0.039(3) 0.050(3) 0.148(5) 0.012(3) -0.006(3) -0.004(2)
C26 0.204(8) 0.095(5) 0.091(5) 0.020(4) 0.094(6) 0.035(5)
C25 0.091(5) 0.062(3) 0.158(6) 0.001(4) -0.065(4) -0.009(3)
C27 0.140(6) 0.085(4) 0.051(3) -0.006(3) -0.019(3) -0.002(4)
C28 0.052(4) 0.086(5) 0.338(13) 0.056(7) 0.045(6) -0.006(3)
C29 0.178(6) 0.158(6) 0.070(4) 0.019(4) 0.020(4) 0.050(5)
C30 0.137(5) 0.104(4) 0.133(5) -0.059(4) 0.021(5) -0.026(4)
C31 0.093(3) 0.113(4) 0.080(3) -0.026(3) 0.034(3) 0.005(3)
C32 0.084(4) 0.182(5) 0.117(4) -0.026(4) 0.021(3) 0.032(4)
C33 0.075(4) 0.135(5) 0.251(8) -0.016(5) 0.008(5) -0.016(4)
C34 0.085(4) 0.168(6) 0.138(5) 0.042(5) -0.010(4) 0.042(4)
N1 0.062(2) 0.055(2) 0.068(3) -0.0075(19) -0.0078(19) 0.0113(19)
N2 0.048(2) 0.0420(18) 0.067(2) 0.0040(16) 0.0151(17) 0.0012(15)
N3 0.101(3) 0.066(2) 0.050(2) -0.0129(19) 0.008(2) 0.004(2)
N4 0.045(2) 0.090(3) 0.082(3) -0.001(2) -0.003(2) 0.012(2)

loop_
_atom_type_symbol
_atom_type_description
_atom_type_scat_dispersion_real
_atom_type_scat_dispersion_imag
_atom_type_scat_source
C C 0.0033 0.0016 'International Tables Vol C Tables 4.2.6.8 and 6.1.1.4'
H H 0.0000 0.0000 'International Tables Vol C Tables 4.2.6.8 and 6.1.1.4'
N N 0.0061 0.0033 'International Tables Vol C Tables 4.2.6.8 and 6.1.1.4'
Na Na 0.0362 0.0249 'International Tables Vol C Tables 4.2.6.8 and 6.1.1.4'
Mn Mn 0.3368 0.7283 'International Tables Vol C Tables 4.2.6.8 and 6.1.1.4'

loop_
_geom_angle_atom_site_label_1
_geom_angle_atom_site_label_2
_geom_angle_atom_site_label_3
_geom_angle
_geom_angle_site_symmetry_1
_geom_angle_site_symmetry_3
_geom_angle_publ_flag
C10 Mn N1 117.0(2) . . ?
C10 Mn N2 106.71(19) . . ?
C10A Mn N1 115.2(4) . . ?
C10A Mn N2 108.0(4) . . ?
N1 Mn N2 135.96(16) . . ?
C10 Na N2 85.83(13) . . ?
C10 Na N3 112.61(17) . . ?
C10 Na N4 118.44(17) . . ?
C10A Na N2 83.4(3) . . ?
C10A Na N3 124.2(3) . . ?
C10A Na N4 110.5(3) . . ?
N2 Na N3 133.00(16) . . ?
N2 Na N4 134.88(16) . . ?
N3 Na N4 75.14(17) . . ?
C2 C1 C6 102.5(7) . . ?
C2 C1 C7 110.8(6) . . ?
C2 C1 N1 114.4(6) . . ?
C6 C1 C7 107.1(8) . . ?
C6 C1 N1 104.0(6) . . ?
C7 C1 N1 116.5(7) . . ?
C1 C2 H2A 109.6 . . ?
C1 C2 H2B 109.6 . . ?
C1 C2 C3 110.1(7) . . ?
H2A C2 H2B 108.1 . . ?
H2A C2 C3 109.6 . . ?
H2B C2 C3 109.6 . . ?
C2 C3 H3A 110.0 . . ?
C2 C3 H3B 110.0 . . ?
C2 C3 C4 108.5(6) . . ?
H3A C3 H3B 108.4 . . ?
H3A C3 C4 110.0 . . ?
H3B C3 C4 110.0 . . ?
C3 C4 H4A 108.9 . . ?
C3 C4 H4B 108.9 . . ?
C3 C4 C5 113.2(5) . . ?
H4A C4 H4B 107.8 . . ?
H4A C4 C5 108.9 . . ?
H4B C4 C5 108.9 . . ?
C4 C5 C8 108.8(7) . . ?
C4 C5 C9 108.3(5) . . ?
C4 C5 N1 113.4(6) . . ?
C8 C5 C9 106.0(7) . . ?
C8 C5 N1 111.9(6) . . ?
C9 C5 N1 108.1(5) . . ?
C1 C6 H6A 109.5 . . ?
C1 C6 H6B 109.5 . . ?
C1 C6 H6C 109.5 . . ?
H6A C6 H6B 109.5 . . ?
H6A C6 H6C 109.5 . . ?
H6B C6 H6C 109.5 . . ?
C1 C7 H7A 109.5 . . ?
C1 C7 H7B 109.5 . . ?
C1 C7 H7C 109.5 . . ?
H7A C7 H7B 109.5 . . ?
H7A C7 H7C 109.5 . . ?
H7B C7 H7C 109.5 . . ?
C5 C8 H8A 109.5 . . ?
C5 C8 H8B 109.5 . . ?
C5 C8 H8C 109.5 . . ?
H8A C8 H8B 109.5 . . ?
H8A C8 H8C 109.5 . . ?
H8B C8 H8C 109.5 . . ?
C5 C9 H9A 109.5 . . ?
C5 C9 H9B 109.5 . . ?
C5 C9 H9C 109.5 . . ?
H9A C9 H9B 109.5 . . ?
H9A C9 H9C 109.5 . . ?
H9B C9 H9C 109.5 . . ?
Mn C10 Na 77.71(15) . . ?
Mn C10 C11 117.5(3) . . ?
Mn C10 C19 121.9(3) . . ?
Na C10 C11 92.4(3) . . ?
Na C10 C19 106.9(3) . . ?
C11 C10 C19 120.0 . . ?
C10 C11 H11 120.0 . . ?
C10 C11 C12 120.0 . . ?
H11 C11 C12 120.0 . . ?
C11 C12 C17 120.0 . . ?
C11 C12 C13 123.0(6) . . ?
C17 C12 C13 117.0(6) . . ?
C12 C17 C18 120.0 . . ?
C12 C17 C16 116.8(6) . . ?
C18 C17 C16 123.2(6) . . ?
C17 C18 H18 120.0 . . ?
C17 C18 C19 120.0 . . ?
H18 C18 C19 120.0 . . ?
C10 C19 C18 120.0 . . ?
C10 C19 H19 120.0 . . ?
C18 C19 H19 120.0 . . ?
C12 C13 H13 118.2 . . ?
C12 C13 C14 123.6(11) . . ?
H13 C13 C14 118.2 . . ?
C13 C14 H14 119.0 . . ?
C13 C14 C15 122.0(12) . . ?
H14 C14 C15 119.0 . . ?
C14 C15 H15 119.9 . . ?
C14 C15 C16 120.2(11) . . ?
H15 C15 C16 119.9 . . ?
C17 C16 C15 120.3(10) . . ?
C17 C16 H16 119.8 . . ?
C15 C16 H16 119.8 . . ?
Mn C10A Na 80.0(4) . . ?
Mn C10A C11A 119.8(9) . . ?
Mn C10A C19A 125.9(9) . . ?
Na C10A C11A 89.8(9) . . ?
Na C10A C19A 107.8(9) . . ?
C11A C10A C19A 113.8(11) . . ?
C10A C11A H11A 118.4 . . ?
C10A C11A C12A 123.2(13) . . ?
H11A C11A C12A 118.4 . . ?
C11A C12A C13A 123.2(14) . . ?
C11A C12A C17A 120.6(12) . . ?
C13A C12A C17A 116.1(12) . . ?
C12A C13A H13A 118.4 . . ?
C12A C13A C14A 123.3(16) . . ?
H13A C13A C14A 118.4 . . ?
C13A C14A H14A 117.8 . . ?
C13A C14A C15A 124.4(18) . . ?
H14A C14A C15A 117.8 . . ?
C14A C15A H15A 122.0 . . ?
C14A C15A C16A 116.0(16) . . ?
H15A C15A C16A 122.0 . . ?
C15A C16A H16A 118.9 . . ?
C15A C16A C17A 122.2(15) . . ?
H16A C16A C17A 118.9 . . ?
C12A C17A C16A 117.7(12) . . ?
C12A C17A C18A 119.9(12) . . ?
C16A C17A C18A 122.3(13) . . ?
C17A C18A H18A 120.3 . . ?
C17A C18A C19A 119.4(13) . . ?
H18A C18A C19A 120.3 . . ?
C10A C19A C18A 122.9(13) . . ?
C10A C19A H19A 118.5 . . ?
C18A C19A H19A 118.5 . . ?
C21 C20 C26 108.6(5) . . ?
C21 C20 C27 110.0(5) . . ?
C21 C20 N2 110.1(4) . . ?
C26 C20 C27 107.0(6) . . ?
C26 C20 N2 114.3(5) . . ?
C27 C20 N2 106.7(4) . . ?
C20 C21 H21A 108.8 . . ?
C20 C21 H21B 108.8 . . ?
C20 C21 C22 113.6(5) . . ?
H21A C21 H21B 107.7 . . ?
H21A C21 C22 108.8 . . ?
H21B C21 C22 108.8 . . ?
C21 C22 H22A 109.8 . . ?
C21 C22 H22B 109.8 . . ?
C21 C22 C23 109.3(5) . . ?
H22A C22 H22B 108.3 . . ?
H22A C22 C23 109.8 . . ?
H22B C22 C23 109.8 . . ?
C22 C23 H23A 108.9 . . ?
C22 C23 H23B 108.9 . . ?
C22 C23 C24 113.3(6) . . ?
H23A C23 H23B 107.7 . . ?
H23A C23 C24 108.9 . . ?
H23B C23 C24 108.9 . . ?
C23 C24 C25 107.6(6) . . ?
C23 C24 C28 108.4(5) . . ?
C23 C24 N2 110.8(4) . . ?
C25 C24 C28 107.7(6) . . ?
C25 C24 N2 106.9(4) . . ?
C28 C24 N2 115.1(6) . . ?
C20 C26 H26A 109.5 . . ?
C20 C26 H26B 109.5 . . ?
C20 C26 H26C 109.5 . . ?
H26A C26 H26B 109.5 . . ?
H26A C26 H26C 109.5 . . ?
H26B C26 H26C 109.5 . . ?
C24 C25 H25A 109.5 . . ?
C24 C25 H25B 109.5 . . ?
C24 C25 H25C 109.5 . . ?
H25A C25 H25B 109.5 . . ?
H25A C25 H25C 109.5 . . ?
H25B C25 H25C 109.5 . . ?
C20 C27 H27A 109.5 . . ?
C20 C27 H27B 109.5 . . ?
C20 C27 H27C 109.5 . . ?
H27A C27 H27B 109.5 . . ?
H27A C27 H27C 109.5 . . ?
H27B C27 H27C 109.5 . . ?
C24 C28 H28A 109.5 . . ?
C24 C28 H28B 109.5 . . ?
C24 C28 H28C 109.5 . . ?
H28A C28 H28B 109.5 . . ?
H28A C28 H28C 109.5 . . ?
H28B C28 H28C 109.5 . . ?
H29A C29 H29B 109.5 . . ?
H29A C29 H29C 109.5 . . ?
H29A C29 N3 109.5 . . ?
H29B C29 H29C 109.5 . . ?
H29B C29 N3 109.5 . . ?
H29C C29 N3 109.5 . . ?
H30A C30 H30B 109.5 . . ?
H30A C30 H30C 109.5 . . ?
H30A C30 N3 109.5 . . ?
H30B C30 H30C 109.5 . . ?
H30B C30 N3 109.5 . . ?
H30C C30 N3 109.5 . . ?
H31A C31 H31B 106.4 . . ?
H31A C31 C32 106.3 . . ?
H31A C31 N3 106.3 . . ?
H31B C31 C32 106.3 . . ?
H31B C31 N3 106.3 . . ?
C32 C31 N3 124.2(6) . . ?
C31 C32 H32A 105.2 . . ?
C31 C32 H32B 105.2 . . ?
C31 C32 N4 128.5(7) . . ?
H32A C32 H32B 105.9 . . ?
H32A C32 N4 105.2 . . ?
H32B C32 N4 105.2 . . ?
H33A C33 H33B 109.5 . . ?
H33A C33 H33C 109.5 . . ?
H33A C33 N4 109.5 . . ?
H33B C33 H33C 109.5 . . ?
H33B C33 N4 109.5 . . ?
H33C C33 N4 109.5 . . ?
H34A C34 H34B 109.5 . . ?
H34A C34 H34C 109.5 . . ?
H34A C34 N4 109.5 . . ?
H34B C34 H34C 109.5 . . ?
H34B C34 N4 109.5 . . ?
H34C C34 N4 109.5 . . ?
Mn N1 C1 120.6(4) . . ?
Mn N1 C5 122.8(4) . . ?
C1 N1 C5 115.8(5) . . ?
Mn N2 Na 87.95(13) . . ?
Mn N2 C20 117.2(3) . . ?
Mn N2 C24 117.2(3) . . ?
Na N2 C20 105.8(3) . . ?
Na N2 C24 106.1(3) . . ?
C20 N2 C24 116.6(4) . . ?
Na N3 C29 105.7(4) . . ?
Na N3 C30 119.4(4) . . ?
Na N3 C31 104.4(4) . . ?
C29 N3 C30 109.3(7) . . ?
C29 N3 C31 107.8(6) . . ?
C30 N3 C31 109.6(6) . . ?
Na N4 C32 103.6(4) . . ?
Na N4 C33 113.0(5) . . ?
Na N4 C34 115.2(4) . . ?
C32 N4 C33 112.7(7) . . ?
C32 N4 C34 102.1(7) . . ?
C33 N4 C34 109.7(7) . . ?

loop_
_geom_bond_atom_site_label_1
_geom_bond_atom_site_label_2
_geom_bond_distance
_geom_bond_site_symmetry_2
_geom_bond_publ_flag
Mn C10 2.295(4) . ?
Mn C10A 2.158(13) . ?
Mn N1 2.015(4) . ?
Mn N2 2.110(4) . ?
Na C10 2.735(6) . ?
Na C10A 2.731(14) . ?
Na N2 2.448(4) . ?
Na N3 2.498(4) . ?
Na N4 2.482(4) . ?
C1 C2 1.522(9) . ?
C1 C6 1.603(12) . ?
C1 C7 1.484(12) . ?
C1 N1 1.446(7) . ?
C2 H2A 0.990 . ?
C2 H2B 0.990 . ?
C2 C3 1.503(11) . ?
C3 H3A 0.990 . ?
C3 H3B 0.990 . ?
C3 C4 1.496(10) . ?
C4 H4A 0.990 . ?
C4 H4B 0.990 . ?
C4 C5 1.530(9) . ?
C5 C8 1.588(11) . ?
C5 C9 1.510(8) . ?
C5 N1 1.439(7) . ?
C6 H6A 0.980 . ?
C6 H6B 0.980 . ?
C6 H6C 0.980 . ?
C7 H7A 0.980 . ?
C7 H7B 0.980 . ?
C7 H7C 0.980 . ?
C8 H8A 0.980 . ?
C8 H8B 0.980 . ?
C8 H8C 0.980 . ?
C9 H9A 0.980 . ?
C9 H9B 0.980 . ?
C9 H9C 0.980 . ?
C10 C11 1.390 . ?
C10 C19 1.390 . ?
C11 H11 0.950 . ?
C11 C12 1.390 . ?
C12 C17 1.390 . ?
C12 C13 1.418(11) . ?
C17 C18 1.390 . ?
C17 C16 1.509(11) . ?
C18 H18 0.950 . ?
C18 C19 1.390 . ?
C19 H19 0.950 . ?
C13 H13 0.950 . ?
C13 C14 1.316(12) . ?
C14 H14 0.950 . ?
C14 C15 1.344(14) . ?
C15 H15 0.950 . ?
C15 C16 1.339(13) . ?
C16 H16 0.950 . ?
C10A C11A 1.414(14) . ?
C10A C19A 1.456(14) . ?
C11A H11A 0.950 . ?
C11A C12A 1.379(14) . ?
C12A C13A 1.406(16) . ?
C12A C17A 1.368(15) . ?
C13A H13A 0.950 . ?
C13A C14A 1.309(17) . ?
C14A H14A 0.950 . ?
C14A C15A 1.347(18) . ?
C15A H15A 0.950 . ?
C15A C16A 1.346(17) . ?
C16A H16A 0.950 . ?
C16A C17A 1.490(17) . ?
C17A C18A 1.410(15) . ?
C18A H18A 0.950 . ?
C18A C19A 1.367(14) . ?
C19A H19A 0.950 . ?
C20 C21 1.542(7) . ?
C20 C26 1.547(8) . ?
C20 C27 1.523(9) . ?
C20 N2 1.481(7) . ?
C21 H21A 0.990 . ?
C21 H21B 0.990 . ?
C21 C22 1.497(9) . ?
C22 H22A 0.990 . ?
C22 H22B 0.990 . ?
C22 C23 1.503(10) . ?
C23 H23A 0.990 . ?
C23 H23B 0.990 . ?
C23 C24 1.534(8) . ?
C24 C25 1.530(10) . ?
C24 C28 1.554(9) . ?
C24 N2 1.474(7) . ?
C26 H26A 0.980 . ?
C26 H26B 0.980 . ?
C26 H26C 0.980 . ?
C25 H25A 0.980 . ?
C25 H25B 0.980 . ?
C25 H25C 0.980 . ?
C27 H27A 0.980 . ?
C27 H27B 0.980 . ?
C27 H27C 0.980 . ?
C28 H28A 0.980 . ?
C28 H28B 0.980 . ?
C28 H28C 0.980 . ?
C29 H29A 0.980 . ?
C29 H29B 0.980 . ?
C29 H29C 0.980 . ?
C29 N3 1.487(9) . ?
C30 H30A 0.980 . ?
C30 H30B 0.980 . ?
C30 H30C 0.980 . ?
C30 N3 1.426(8) . ?
C31 H31A 0.990 . ?
C31 H31B 0.990 . ?
C31 C32 1.264(10) . ?
C31 N3 1.449(8) . ?
C32 H32A 0.990 . ?
C32 H32B 0.990 . ?
C32 N4 1.460(9) . ?
C33 H33A 0.980 . ?
C33 H33B 0.980 . ?
C33 H33C 0.980 . ?
C33 N4 1.359(10) . ?
C34 H34A 0.980 . ?
C34 H34B 0.980 . ?
C34 H34C 0.980 . ?
C34 N4 1.438(9) . ?
